data_1529211
loop_
_publ_author_name
'Karad, Somnath Narayan'
'Chung, Wei-Kang'
'Liu, Rai-Shung'

_publ_section_title
;
 Gold-catalyzed formal [4\p + 2\p]-cycloadditions of propiolate
 derivatives with unactivated nitriles
;
_journal_issue 10
_journal_name_full 'Chem. Sci.'
_journal_page_first 5964
_journal_paper_doi 10.1039/C5SC01950H
_journal_volume 6
_journal_year 2015
_chemical_formula_sum 'C16 H11 N O2'
_chemical_formula_weight 249.26
_space_group_crystal_system monoclinic
_space_group_IT_number 14
_space_group_name_Hall '-P 2ybc'
_space_group_name_H-M_alt 'P 1 21/c 1'
_symmetry_space_group_name_Hall '-P 2ybc'
_symmetry_space_group_name_H-M 'P 1 21/c 1'
_atom_sites_solution_hydrogens geom
_audit_creation_method SHELXL-2014/6
_audit_update_record
;
2015-04-29 deposited with the CCDC.
2015-07-20 downloaded from the CCDC.
;
_cell_angle_alpha 90
_cell_angle_beta 125.705(11)
_cell_angle_gamma 90
_cell_formula_units_Z 4
_cell_length_a 15.281(4)
_cell_length_b 3.8302(9)
_cell_length_c 24.754(4)
_cell_measurement_reflns_used 4878
_cell_measurement_temperature 100(2)
_cell_measurement_theta_max 30.0163
_cell_measurement_theta_min 2.6682
_cell_volume 1176.5(5)
_computing_cell_refinement 'SAINT V8.34A (Bruker AXS Inc., 2013)'
_computing_data_collection 'APEX2 (Bruker AXS, 2010)'
_computing_data_reduction 'SAINT V8.34A (Bruker AXS Inc., 2013)'
_computing_molecular_graphics 'SHELXTL (Sheldrick, 2008)'
_computing_publication_material SHELXTL
_computing_structure_refinement 'SHELXL-2014/6 (Sheldrick, 2014)'
_diffrn_ambient_temperature 100(2)
_diffrn_detector_area_resol_mean 8.3333
_diffrn_measured_fraction_theta_full 0.997
_diffrn_measured_fraction_theta_max 0.986
_diffrn_measurement_device_type 'Bruker APEX-II CCD'
_diffrn_measurement_method '\f and \w scans'
_diffrn_radiation_type MoK\a
_diffrn_radiation_wavelength 0.71073
_diffrn_reflns_av_R_equivalents 0.0753
_diffrn_reflns_av_unetI/netI 0.0511
_diffrn_reflns_laue_measured_fraction_full 0.997
_diffrn_reflns_laue_measured_fraction_max 0.986
_diffrn_reflns_limit_h_max 21
_diffrn_reflns_limit_h_min -21
_diffrn_reflns_limit_k_max 5
_diffrn_reflns_limit_k_min -5
_diffrn_reflns_limit_l_max 34
_diffrn_reflns_limit_l_min -34
_diffrn_reflns_number 18434
_diffrn_reflns_point_group_measured_fraction_full 0.997
_diffrn_reflns_point_group_measured_fraction_max 0.986
_diffrn_reflns_theta_full 25.242
_diffrn_reflns_theta_max 30.051
_diffrn_reflns_theta_min 1.641
_exptl_absorpt_coefficient_mu 0.094
_exptl_absorpt_correction_T_max 0.9485
_exptl_absorpt_correction_T_min 0.7481
_exptl_absorpt_correction_type multi-scan
_exptl_absorpt_process_details 'SADABS V2014/4 (Bruker AXS Inc.)'
_exptl_crystal_colour Colorless
_exptl_crystal_density_diffrn 1.407
_exptl_crystal_density_meas ?
_exptl_crystal_density_method 'not measured'
_exptl_crystal_description Blade
_exptl_crystal_F_000 520
_exptl_crystal_size_max 0.30
_exptl_crystal_size_mid 0.10
_exptl_crystal_size_min 0.02
_refine_diff_density_max 0.936
_refine_diff_density_min -0.425
_refine_diff_density_rms 0.116
_refine_ls_extinction_method none
_refine_ls_goodness_of_fit_ref 1.111
_refine_ls_hydrogen_treatment constr
_refine_ls_matrix_type full
_refine_ls_number_parameters 172
_refine_ls_number_reflns 3418
_refine_ls_number_restraints 0
_refine_ls_restrained_S_all 1.111
_refine_ls_R_factor_all 0.0897
_refine_ls_R_factor_gt 0.0718
_refine_ls_shift/su_max 0.000
_refine_ls_shift/su_mean 0.000
_refine_ls_structure_factor_coef Fsqd
_refine_ls_weighting_details 'w=1/[\s^2^(Fo^2^)+(0.1093P)^2^+1.1293P] where P=(Fo^2^+2Fc^2^)/3'
_refine_ls_weighting_scheme calc
_refine_ls_wR_factor_gt 0.2014
_refine_ls_wR_factor_ref 0.2162
_reflns_Friedel_coverage 0.000
_reflns_number_gt 2624
_reflns_number_total 3418
_reflns_threshold_expression 'I > 2\s(I)'
_cod_data_source_file c5sc01950h2.cif
_cod_data_source_block 140928LT
_cod_depositor_comments
;
The following automatic conversions were performed:

'_exptl_crystal_density_meas' value 'not measured' was changed to '?'
- the value is perceived as not measured.

Automatic conversion script
Id: cif_fix_values 3271 2015-04-21 07:52:19Z andrius 

 Adding full bibliography for 1529211--1529213.cif.
;
_cod_database_code 1529211
_shelx_space_group_comment
;
The symmetry employed for this shelxl refinement is uniquely defined
by the following loop, which should always be used as a source of
symmetry information in preference to the above space-group names.
They are only intended as comments.
;
_shelxl_version_number 2014/6

loop_
_space_group_symop_operation_xyz
'x, y, z'
'-x, y+1/2, -z+1/2'
'-x, -y, -z'
'x, -y-1/2, z-1/2'

loop_
_atom_site_label
_atom_site_type_symbol
_atom_site_fract_x
_atom_site_fract_y
_atom_site_fract_z
_atom_site_U_iso_or_equiv
_atom_site_adp_type
_atom_site_occupancy
_atom_site_site_symmetry_order
_atom_site_calc_flag
_atom_site_refinement_flags_posn
_atom_site_refinement_flags_adp
O1 O 0.54365(12) 0.0472(6) 0.43827(8) 0.0308(5) Uani 1 1 d . .
O2 O 0.42368(11) 0.2609(4) 0.33775(6) 0.0177(3) Uani 1 1 d . .
N1 N 0.25868(13) 0.4984(4) 0.30592(8) 0.0137(3) Uani 1 1 d . .
C1 C 0.26597(16) 0.5498(5) 0.10359(9) 0.0171(4) Uani 1 1 d . .
H1 H 0.2524 0.5813 0.0613 0.020 Uiso 1 1 calc R U
C2 C 0.35996(15) 0.3865(5) 0.15433(10) 0.0167(4) Uani 1 1 d . .
H3 H 0.4106 0.3048 0.1467 0.020 Uiso 1 1 calc R U
C3 C 0.37985(15) 0.3429(5) 0.21633(9) 0.0148(4) Uani 1 1 d . .
H4 H 0.4441 0.2307 0.2510 0.018 Uiso 1 1 calc R U
C4 C 0.30583(14) 0.4633(5) 0.22786(9) 0.0129(4) Uani 1 1 d . .
C5 C 0.32647(14) 0.4121(5) 0.29351(9) 0.0128(4) Uani 1 1 d . .
C6 C 0.28607(14) 0.4274(5) 0.36935(9) 0.0130(4) Uani 1 1 d . .
C7 C 0.20209(14) 0.5105(5) 0.37961(9) 0.0125(4) Uani 1 1 d . .
C8 C 0.21520(15) 0.4183(5) 0.43877(9) 0.0152(4) Uani 1 1 d . .
H9 H 0.2802 0.3114 0.4739 0.018 Uiso 1 1 calc R U
C9 C 0.13338(16) 0.4831(5) 0.44611(9) 0.0159(4) Uani 1 1 d . .
H10 H 0.1427 0.4201 0.4863 0.019 Uiso 1 1 calc R U
C10 C 0.03782(15) 0.6393(5) 0.39517(10) 0.0156(4) Uani 1 1 d . .
H2 H -0.0180 0.6821 0.4004 0.019 Uiso 1 1 calc R U
C11 C 0.21093(15) 0.6260(5) 0.17659(9) 0.0148(4) Uani 1 1 d . .
H6 H 0.1600 0.7076 0.1840 0.018 Uiso 1 1 calc R U
C12 C 0.19166(15) 0.6674(5) 0.11463(9) 0.0165(4) Uani 1 1 d . .
H5 H 0.1271 0.7770 0.0796 0.020 Uiso 1 1 calc R U
C13 C 0.38231(15) 0.2822(6) 0.41707(9) 0.0174(4) Uani 1 1 d . .
H7 H 0.4001 0.2439 0.4603 0.021 Uiso 1 1 calc R U
C14 C 0.45708(16) 0.1863(6) 0.40269(9) 0.0194(4) Uani 1 1 d . .
C15 C 0.10598(15) 0.6697(5) 0.32877(9) 0.0145(4) Uani 1 1 d . .
H8 H 0.0964 0.7353 0.2886 0.017 Uiso 1 1 calc R U
C16 C 0.02430(15) 0.7325(5) 0.33649(9) 0.0163(4) Uani 1 1 d . .
H11 H -0.0409 0.8395 0.3016 0.020 Uiso 1 1 calc R U

loop_
_atom_site_aniso_label
_atom_site_aniso_U_11
_atom_site_aniso_U_22
_atom_site_aniso_U_33
_atom_site_aniso_U_23
_atom_site_aniso_U_13
_atom_site_aniso_U_12
O1 0.0228(7) 0.0484(12) 0.0236(7) 0.0156(8) 0.0149(6) 0.0189(8)
O2 0.0154(6) 0.0214(8) 0.0171(6) 0.0054(6) 0.0100(5) 0.0061(6)
N1 0.0163(7) 0.0094(7) 0.0161(7) 0.0017(6) 0.0098(6) 0.0002(6)
C1 0.0229(9) 0.0120(9) 0.0166(8) -0.0007(7) 0.0117(7) -0.0038(7)
C2 0.0195(9) 0.0118(9) 0.0218(9) -0.0014(7) 0.0138(7) -0.0014(7)
C3 0.0153(8) 0.0100(9) 0.0190(8) 0.0011(7) 0.0100(7) -0.0003(7)
C4 0.0142(8) 0.0080(8) 0.0153(8) 0.0001(6) 0.0080(7) -0.0017(6)
C5 0.0146(8) 0.0071(8) 0.0155(8) 0.0009(6) 0.0081(7) -0.0001(6)
C6 0.0156(8) 0.0080(8) 0.0166(8) 0.0002(6) 0.0101(7) 0.0000(6)
C7 0.0142(7) 0.0074(8) 0.0168(8) -0.0012(6) 0.0095(7) -0.0002(6)
C8 0.0181(8) 0.0103(9) 0.0168(8) 0.0012(7) 0.0100(7) 0.0008(7)
C9 0.0209(9) 0.0109(9) 0.0176(8) 0.0000(7) 0.0123(7) 0.0003(7)
C10 0.0180(8) 0.0099(9) 0.0229(9) -0.0026(7) 0.0141(7) -0.0006(7)
C11 0.0164(8) 0.0106(9) 0.0179(8) 0.0011(7) 0.0103(7) 0.0000(7)
C12 0.0184(8) 0.0112(9) 0.0175(8) 0.0023(7) 0.0091(7) 0.0001(7)
C13 0.0177(8) 0.0198(10) 0.0167(8) 0.0041(7) 0.0112(7) 0.0044(8)
C14 0.0180(9) 0.0237(11) 0.0175(8) 0.0054(8) 0.0110(7) 0.0053(8)
C15 0.0171(8) 0.0100(9) 0.0159(8) -0.0003(7) 0.0094(7) 0.0009(7)
C16 0.0168(8) 0.0109(9) 0.0191(8) 0.0000(7) 0.0093(7) 0.0028(7)

loop_
_atom_type_symbol
_atom_type_description
_atom_type_scat_dispersion_real
_atom_type_scat_dispersion_imag
_atom_type_scat_source
C C 0.0033 0.0016 'International Tables Vol C Tables 4.2.6.8 and 6.1.1.4'
H H 0.0000 0.0000 'International Tables Vol C Tables 4.2.6.8 and 6.1.1.4'
N N 0.0061 0.0033 'International Tables Vol C Tables 4.2.6.8 and 6.1.1.4'
O O 0.0106 0.0060 'International Tables Vol C Tables 4.2.6.8 and 6.1.1.4'

loop_
_geom_angle_atom_site_label_1
_geom_angle_atom_site_label_2
_geom_angle_atom_site_label_3
_geom_angle
C5 O2 C14 120.41(14)
C5 N1 C6 117.71(16)
C2 C1 C12 120.08(17)
C2 C1 H1 120.0
C12 C1 H1 120.0
C1 C2 C3 119.83(17)
C1 C2 H3 120.1
C3 C2 H3 120.1
C2 C3 C4 120.32(17)
C2 C3 H4 119.8
C4 C3 H4 119.8
C3 C4 C11 119.76(17)
C3 C4 C5 120.19(16)
C11 C4 C5 120.03(16)
N1 C5 O2 124.95(16)
N1 C5 C4 123.04(16)
O2 C5 C4 112.01(15)
C13 C6 N1 121.37(16)
C13 C6 C7 123.13(17)
N1 C6 C7 115.48(16)
C15 C7 C8 118.99(17)
C15 C7 C6 119.96(16)
C8 C7 C6 120.99(16)
C9 C8 C7 120.11(17)
C9 C8 H9 119.9
C7 C8 H9 119.9
C8 C9 C10 120.55(17)
C8 C9 H10 119.7
C10 C9 H10 119.7
C16 C10 C9 119.72(17)
C16 C10 H2 120.1
C9 C10 H2 120.1
C12 C11 C4 119.44(17)
C12 C11 H6 120.3
C4 C11 H6 120.3
C1 C12 C11 120.56(18)
C1 C12 H5 119.7
C11 C12 H5 119.7
C6 C13 C14 120.44(17)
C6 C13 H7 119.8
C14 C13 H7 119.8
O1 C14 O2 115.97(17)
O1 C14 C13 128.94(18)
O2 C14 C13 115.09(16)
C16 C15 C7 120.50(17)
C16 C15 H8 119.8
C7 C15 H8 119.8
C10 C16 C15 120.13(17)
C10 C16 H11 119.9
C15 C16 H11 119.9

loop_
_geom_bond_atom_site_label_1
_geom_bond_atom_site_label_2
_geom_bond_distance
O1 C14 1.204(2)
O2 C5 1.357(2)
O2 C14 1.403(2)
N1 C5 1.284(2)
N1 C6 1.396(2)
C1 C2 1.388(3)
C1 C12 1.389(3)
C1 H1 0.9500
C2 C3 1.390(3)
C2 H3 0.9500
C3 C4 1.397(3)
C3 H4 0.9500
C4 C11 1.398(3)
C4 C5 1.477(2)
C6 C13 1.357(3)
C6 C7 1.481(2)
C7 C15 1.398(3)
C7 C8 1.402(2)
C8 C9 1.387(3)
C8 H9 0.9500
C9 C10 1.390(3)
C9 H10 0.9500
C10 C16 1.389(3)
C10 H2 0.9500
C11 C12 1.392(3)
C11 H6 0.9500
C12 H5 0.9500
C13 C14 1.429(3)
C13 H7 0.9500
C15 C16 1.390(3)
C15 H8 0.9500
C16 H11 0.9500
